data_2200447
loop_
_publ_author_name
'Graham Smith'
'Steven E. Bottle'
'Damien A. Reid'
'D. Paul Schweinsberg'
'Raymond C. Bott'

_publ_section_title
;
 A phthaloyl-linked benzotriazole corrosion inhibitor:
 1,1'-(phthaloyl)bis(benzotriazole)
;
_journal_issue 8
_journal_name_full 'Acta Crystallographica Section E'
_journal_page_first o695
_journal_page_last o696
_journal_paper_doi 10.1107/S1600536801011011
_journal_volume 57
_journal_year 2001
_chemical_formula_moiety 'C20 H12 N6 O2'
_chemical_formula_sum 'C20 H12 N6 O2'
_chemical_formula_weight 368.36
_chemical_melting_point 465.0(10)
_chemical_name_systematic
;
1,1'-(phalolyl)bis(benzotriazole)
;
_space_group_IT_number 19
_symmetry_cell_setting orthorhombic
_symmetry_space_group_name_Hall 'P 2ac 2ab'
_symmetry_space_group_name_H-M 'P 21 21 21'
_audit_creation_method 'SHELXL97 (Sheldrick, 1997) '
_cell_angle_alpha 90.00
_cell_angle_beta 90.00
_cell_angle_gamma 90.00
_cell_formula_units_Z 4
_cell_length_a 10.744(5)
_cell_length_b 22.193(4)
_cell_length_c 7.079(5)
_cell_measurement_reflns_used 25
_cell_measurement_temperature 295(2)
_cell_measurement_theta_max 14.7
_cell_measurement_theta_min 8.4
_cell_volume 1687.9(15)
_computing_cell_refinement 'MSC/AFC Diffractometer Control Software '
_computing_data_collection
;
MSC/AFC Diffractometer Control Software (Molecular Structure
Corporation, 1999a)
;
_computing_data_reduction
;
TEXSAN for Windows (Molecular Structure Corporation, 1999b)
;
_computing_molecular_graphics 'PLATON for Windows (Spek, 1999)'
_computing_publication_material
;
TEXSAN for Windows
;
_computing_structure_refinement 'SHELXL97 (Sheldrick, 1997)'
_computing_structure_solution 'SHELXS97 (Sheldrick, 1997)'
_diffrn_ambient_temperature 295(2)
_diffrn_measured_fraction_theta_full 1.000
_diffrn_measured_fraction_theta_max 1.000
_diffrn_measurement_device_type 'Rigaku AFC-7R '
_diffrn_measurement_method \w-2\q
_diffrn_radiation_monochromator 'graphite '
_diffrn_radiation_source 'Rigaku rotating anode'
_diffrn_radiation_type MoK\a
_diffrn_radiation_wavelength .71069
_diffrn_reflns_av_R_equivalents .0000
_diffrn_reflns_av_sigmaI/netI .1094
_diffrn_reflns_limit_h_max 13
_diffrn_reflns_limit_h_min 0
_diffrn_reflns_limit_k_max 28
_diffrn_reflns_limit_k_min 0
_diffrn_reflns_limit_l_max 9
_diffrn_reflns_limit_l_min 0
_diffrn_reflns_number 2231
_diffrn_reflns_theta_full 27.50
_diffrn_reflns_theta_max 27.50
_diffrn_reflns_theta_min 2.11
_diffrn_standards_decay_% .00
_diffrn_standards_interval_count 150
_diffrn_standards_number 3
_exptl_absorpt_coefficient_mu .100
_exptl_absorpt_correction_type none
_exptl_crystal_colour colourless
_exptl_crystal_density_diffrn 1.450
_exptl_crystal_density_method 'not measured'
_exptl_crystal_description plate
_exptl_crystal_F_000 760
_exptl_crystal_size_max .38
_exptl_crystal_size_mid .25
_exptl_crystal_size_min .20
_refine_diff_density_max .18
_refine_diff_density_min -.18
_refine_ls_extinction_coef .014(2)
_refine_ls_extinction_method 'SHELXL97 (Sheldrick, 1997)'
_refine_ls_goodness_of_fit_ref .89
_refine_ls_hydrogen_treatment constr
_refine_ls_matrix_type full
_refine_ls_number_parameters 254
_refine_ls_number_reflns 2231
_refine_ls_number_restraints 0
_refine_ls_restrained_S_all .89
_refine_ls_R_factor_all .153
_refine_ls_R_factor_gt .037
_refine_ls_shift/su_max <0.001
_refine_ls_shift/su_mean <0.001
_refine_ls_structure_factor_coef Fsqd
_refine_ls_weighting_details 'calc w = 1/[\s^2^(Fo^2^)+(0.0638P)^2^+0.2455P] where P = (Fo^2^+2Fc^2^)/3'
_refine_ls_weighting_scheme calc
_refine_ls_wR_factor_ref .138
_reflns_number_gt 992
_reflns_number_total 2231
_reflns_threshold_expression I>2\s(I)'
_cod_data_source_file ci6043.cif
_cod_data_source_block I
_cod_depositor_comments
;
The following automatic conversions were performed:

'_chemical_melting_point' value '464-466 ' was changed to '465.0(10)'
- the average value was taken and precision was estimated.

Automatic conversion script
Id: cif_fix_values 1646 2011-03-28 12:23:43Z adriana 

The following automatic conversions were performed:

'_chemical_melting_point' value '464-466 ' was changed to '465.0(10)'
- the average value was taken and precision was estimated.

Automatic conversion script
Id: cif_fix_values 1715 2011-07-08 13:25:40Z adriana 
;
_cod_original_cell_volume 1687.9(14)
_cod_database_code 2200447
_cod_database_fobs_code 2200447

loop_
_symmetry_equiv_pos_as_xyz
'x, y, z'
'-x+1/2, -y, z+1/2'
'x+1/2, -y+1/2, -z'
'-x, y+1/2, -z+1/2'

loop_
_atom_site_label
_atom_site_fract_x
_atom_site_fract_y
_atom_site_fract_z
_atom_site_U_iso_or_equiv
_atom_site_adp_type
_atom_site_calc_flag
_atom_site_refinement_flags
_atom_site_occupancy
_atom_site_disorder_assembly
_atom_site_disorder_group
_atom_site_type_symbol
O11 .9414(3) .19130(14) -.1172(5) .0514(9) Uani d . 1 . . O
O21 .6808(3) .20081(14) .1940(5) .0545(9) Uani d . 1 . . O
N11 1.1388(3) .17183(15) -.0238(5) .0382(9) Uani d . 1 . . N
N12 1.2205(4) .16543(19) .1263(6) .0514(11) Uani d . 1 . . N
N13 1.3070(4) .12837(19) .0815(6) .0546(11) Uani d . 1 . . N
N21 .8174(3) .12445(15) .2230(6) .0419(9) Uani d . 1 . . N
N22 .9395(3) .10449(16) .2440(6) .0485(10) Uani d . 1 . . N
N23 .9395(4) .04697(16) .2481(6) .0515(11) Uani d . 1 . . N
C1 1.0017(4) .23523(18) .1734(6) .0402(11) Uani d . 1 . . C
C2 .8883(4) .22956(18) .2698(6) .0396(11) Uani d . 1 . . C
C3 .8648(4) .2658(2) .4268(7) .0473(12) Uani d . 1 . . C
C4 .9521(5) .3068(2) .4859(7) .0538(13) Uani d . 1 . . C
C5 1.0631(5) .3131(2) .3921(7) .0520(13) Uani d . 1 . . C
C6 1.0878(4) .27723(19) .2374(7) .0469(12) Uani d . 1 . . C
C11 1.0212(4) .19918(19) -.0001(7) .0404(11) Uani d . 1 . . C
C14 1.2838(4) .1079(2) -.1022(7) .0445(12) Uani d . 1 . . C
C15 1.3493(4) .0662(2) -.2089(7) .0561(14) Uani d . 1 . . C
C16 1.3064(5) .0540(2) -.3865(8) .0586(14) Uani d . 1 . . C
C17 1.2006(5) .0832(2) -.4557(7) .0552(14) Uani d . 1 . . C
C18 1.1344(4) .1248(2) -.3524(7) .0444(12) Uani d . 1 . . C
C19 1.1771(4) .13560(18) -.1692(6) .0372(11) Uani d . 1 . . C
C21 .7875(4) .1867(2) .2197(6) .0415(11) Uani d . 1 . . C
C24 .8166(4) .02648(19) .2318(7) .0425(11) Uani d . 1 . . C
C25 .7708(5) -.0328(2) .2411(8) .0559(14) Uani d . 1 . . C
C26 .6447(5) -.0393(2) .2290(8) .0607(15) Uani d . 1 . . C
C27 .5663(5) .0104(2) .2119(8) .0595(14) Uani d . 1 . . C
C28 .6098(4) .0683(2) .2031(7) .0498(12) Uani d . 1 . . C
C29 .7382(4) .0754(2) .2171(6) .0398(10) Uani d . 1 . . C
H3 .7882 .2622 .4927 .056 Uiso d . 1 . . H
H4 .9360 .3313 .5935 .064 Uiso d . 1 . . H
H5 1.1227 .3418 .4332 .061 Uiso d . 1 . . H
H6 1.1650 .2814 .1731 .055 Uiso d . 1 . . H
H15 1.4215 .0469 -.1601 .066 Uiso d . 1 . . H
H16 1.3488 .0255 -.4633 .069 Uiso d . 1 . . H
H17 1.1735 .0741 -.5803 .065 Uiso d . 1 . . H
H18 1.0635 .1448 -.4028 .052 Uiso d . 1 . . H
H25 .8249 -.0665 .2547 .067 Uiso d . 1 . . H
H26 .6090 -.0785 .2328 .072 Uiso d . 1 . . H
H27 .4788 .0040 .2060 .070 Uiso d . 1 . . H
H28 .5553 .1018 .1880 .059 Uiso d . 1 . . H

loop_
_atom_site_aniso_label
_atom_site_aniso_U_11
_atom_site_aniso_U_22
_atom_site_aniso_U_33
_atom_site_aniso_U_12
_atom_site_aniso_U_13
_atom_site_aniso_U_23
O11 .0431(19) .063(2) .0482(19) .0048(17) -.0095(18) -.0097(19)
O21 .0412(18) .056(2) .067(2) .0128(16) -.0062(19) .0020(19)
N11 .039(2) .045(2) .0304(19) .0005(18) -.0027(18) -.0016(18)
N12 .050(2) .063(3) .040(2) .008(2) -.007(2) -.001(2)
N13 .046(2) .066(3) .052(3) .011(2) -.009(2) -.001(2)
N21 .0317(18) .0378(19) .056(2) .0048(19) -.009(2) .004(2)
N22 .042(2) .042(2) .062(3) .0072(18) -.002(2) .007(2)
N23 .046(2) .042(2) .066(3) .0039(19) -.007(2) .006(2)
C1 .048(3) .033(2) .040(3) .002(2) -.003(2) .005(2)
C2 .042(2) .037(2) .040(3) .008(2) -.003(2) .003(2)
C3 .049(3) .048(3) .045(3) .005(2) .004(2) .001(2)
C4 .069(3) .051(3) .042(3) .005(3) -.003(3) -.007(3)
C5 .062(3) .041(3) .053(3) .000(3) -.005(3) .000(3)
C6 .050(3) .045(3) .046(3) -.006(2) .002(3) .002(3)
C11 .042(3) .039(2) .041(3) -.004(2) .001(3) .004(2)
C14 .036(3) .050(3) .047(3) .001(2) -.001(2) -.002(2)
C15 .050(3) .057(3) .062(3) .010(3) .011(3) .002(3)
C16 .058(3) .057(3) .061(3) .004(3) .018(3) -.011(3)
C17 .058(3) .058(3) .050(3) -.014(3) .007(3) -.013(3)
C18 .042(3) .050(3) .041(3) -.009(2) -.001(2) -.003(2)
C19 .042(3) .035(2) .035(2) -.003(2) .008(2) .003(2)
C21 .046(3) .044(3) .035(2) .008(2) -.001(2) -.001(2)
C24 .049(3) .039(2) .040(3) .001(2) -.004(3) .004(2)
C25 .073(4) .043(3) .052(3) -.001(3) -.010(3) .004(3)
C26 .070(4) .056(3) .056(3) -.017(3) -.005(3) -.003(3)
C27 .049(3) .072(4) .057(3) -.011(3) -.007(3) -.008(3)
C28 .043(3) .057(3) .050(3) .001(2) -.002(2) -.015(3)
C29 .039(2) .046(3) .035(2) -.002(2) -.003(2) -.004(2)

loop_
_atom_type_symbol
_atom_type_description
_atom_type_scat_dispersion_real
_atom_type_scat_dispersion_imag
_atom_type_scat_source
C C .0033 .0016 'International Tables Vol C Tables 4.2.6.8 and 6.1.1.4'
H H .0000 .0000 'International Tables Vol C Tables 4.2.6.8 and 6.1.1.4'
N N .0061 .0033 'International Tables Vol C Tables 4.2.6.8 and 6.1.1.4'
O O .0106 .0060 'International Tables Vol C Tables 4.2.6.8 and 6.1.1.4'

loop_
_geom_angle_atom_site_label_1
_geom_angle_atom_site_label_2
_geom_angle_atom_site_label_3
_geom_angle
C19 N11 N12 109.0(3)
C19 N11 C11 127.6(4)
N12 N11 C11 121.3(4)
N13 N12 N11 109.6(4)
N12 N13 C14 108.1(4)
C29 N21 N22 109.4(3)
C29 N21 C21 128.9(3)
N22 N21 C21 121.6(3)
N23 N22 N21 108.7(4)
N22 N23 C24 108.8(4)
C6 C1 C2 118.7(4)
C6 C1 C11 122.6(4)
C2 C1 C11 118.6(4)
C3 C2 C1 119.6(4)
C3 C2 C21 115.3(4)
C1 C2 C21 125.1(4)
C4 C3 C2 120.1(4)
C4 C3 H3 120
C2 C3 H3 120
C5 C4 C3 120.9(5)
C5 C4 H4 119
C3 C4 H4 120
C4 C5 C6 119.5(5)
C4 C5 H5 120
C6 C5 H5 120
C5 C6 C1 121.2(5)
C5 C6 H6 120
C1 C6 H6 119
O11 C11 N11 119.5(4)
O11 C11 C1 123.3(4)
N11 C11 C1 117.2(4)
C15 C14 C19 122.0(5)
C15 C14 N13 129.3(5)
C19 C14 N13 108.7(4)
C16 C15 C14 117.5(5)
C16 C15 H15 121
C14 C15 H15 121
C15 C16 C17 120.3(5)
C15 C16 H16 120
C17 C16 H16 120
C18 C17 C16 123.1(5)
C18 C17 H17 119
C16 C17 H17 118
C17 C18 C19 116.1(4)
C17 C18 H18 122
C19 C18 H18 122
N11 C19 C14 104.6(4)
N11 C19 C18 134.4(4)
C14 C19 C18 120.9(4)
O21 C21 N21 118.1(4)
O21 C21 C2 124.4(4)
N21 C21 C2 117.1(4)
C29 C24 N23 109.1(4)
C29 C24 C25 121.7(5)
N23 C24 C25 129.0(4)
C26 C25 C24 116.2(5)
C26 C25 H25 122
C24 C25 H25 122
C25 C26 C27 121.5(5)
C25 C26 H26 120
C27 C26 H26 119
C28 C27 C26 122.8(5)
C28 C27 H27 119
C26 C27 H27 119
C27 C28 C29 116.2(5)
C27 C28 H28 122
C29 C28 H28 122
C24 C29 N21 104.0(3)
C24 C29 C28 121.5(4)
N21 C29 C28 134.5(4)

loop_
_geom_bond_atom_site_label_1
_geom_bond_atom_site_label_2
_geom_bond_site_symmetry_2
_geom_bond_distance
_geom_bond_publ_flag
O11 C11 . 1.205(5) ?
O21 C21 . 1.203(5) ?
N11 C19 . 1.370(5) ?
N11 N12 . 1.385(5) ?
N11 C11 . 1.412(5) ?
N12 N13 . 1.281(5) ?
N13 C14 . 1.400(6) ?
N21 C29 . 1.383(5) ?
N21 N22 . 1.393(5) ?
N21 C21 . 1.419(5) ?
N22 N23 . 1.277(5) ?
N23 C24 . 1.401(6) ?
C1 C6 . 1.389(6) ?
C1 C2 . 1.402(6) ?
C1 C11 . 1.480(6) ?
C2 C3 . 1.395(6) ?
C2 C21 . 1.484(6) ?
C3 C4 . 1.372(6) ?
C3 H3 . .95 ?
C4 C5 . 1.372(7) ?
C4 H4 . .95 ?
C5 C6 . 1.380(7) ?
C5 H5 . .95 ?
C6 H6 . .95 ?
C14 C15 . 1.386(6) ?
C14 C19 . 1.385(6) ?
C15 C16 . 1.366(7) ?
C15 H15 . .95 ?
C16 C17 . 1.398(7) ?
C16 H16 . .95 ?
C17 C18 . 1.375(6) ?
C17 H17 . .95 ?
C18 C19 . 1.396(6) ?
C18 H18 . .95 ?
C24 C29 . 1.378(6) ?
C24 C25 . 1.407(6) ?
C25 C26 . 1.365(8) ?
C25 H25 . .95 ?
C26 C27 . 1.392(7) ?
C26 H26 . .95 ?
C27 C28 . 1.368(6) ?
C27 H27 . .95 ?
C28 C29 . 1.392(6) ?
C28 H28 . .95 ?

loop_
_geom_torsion_atom_site_label_1
_geom_torsion_atom_site_label_2
_geom_torsion_atom_site_label_3
_geom_torsion_atom_site_label_4
_geom_torsion
C19 N11 N12 N13 .8(5)
C11 N11 N12 N13 165.9(4)
N11 N12 N13 C14 -1.0(5)
C29 N21 N22 N23 1.0(6)
C21 N21 N22 N23 178.0(4)
N21 N22 N23 C24 -.5(6)
C6 C1 C2 C3 -.1(6)
C11 C1 C2 C3 -176.0(4)
C6 C1 C2 C21 -179.7(4)
C11 C1 C2 C21 4.4(6)
C1 C2 C3 C4 .2(6)
C21 C2 C3 C4 179.7(4)
C2 C3 C4 C5 .2(7)
C3 C4 C5 C6 -.6(7)
C4 C5 C6 C1 .6(7)
C2 C1 C6 C5 -.3(7)
C11 C1 C6 C5 175.5(4)
C19 N11 C11 O11 .0(7)
N12 N11 C11 O11 -162.0(4)
C19 N11 C11 C1 178.4(4)
N12 N11 C11 C1 16.3(6)
C6 C1 C11 O11 -135.2(5)
C2 C1 C11 O11 40.6(6)
C6 C1 C11 N11 46.5(6)
C2 C1 C11 N11 -137.7(4)
N12 N13 C14 C15 -178.0(5)
N12 N13 C14 C19 .8(5)
C19 C14 C15 C16 1.4(7)
N13 C14 C15 C16 179.9(5)
C14 C15 C16 C17 .3(7)
C15 C16 C17 C18 -.2(8)
C16 C17 C18 C19 -1.6(7)
N12 N11 C19 C14 -.3(5)
C11 N11 C19 C14 -164.2(4)
N12 N11 C19 C18 -178.1(4)
C11 N11 C19 C18 18.1(8)
C15 C14 C19 N11 178.6(4)
N13 C14 C19 N11 -.2(5)
C15 C14 C19 C18 -3.3(7)
N13 C14 C19 C18 177.9(4)
C17 C18 C19 N11 -179.3(5)
C17 C18 C19 C14 3.2(6)
C29 N21 C21 O21 -6.3(7)
N22 N21 C21 O21 177.2(4)
C29 N21 C21 C2 166.9(4)
N22 N21 C21 C2 -9.5(6)
C3 C2 C21 O21 53.4(6)
C1 C2 C21 O21 -127.0(5)
C3 C2 C21 N21 -119.4(4)
C1 C2 C21 N21 60.2(6)
N22 N23 C24 C29 -.1(6)
N22 N23 C24 C25 -175.7(5)
C29 C24 C25 C26 1.9(8)
N23 C24 C25 C26 177.0(6)
C24 C25 C26 C27 -1.1(9)
C25 C26 C27 C28 1.0(9)
C26 C27 C28 C29 -1.5(8)
N23 C24 C29 N21 .6(5)
C25 C24 C29 N21 176.6(5)
N23 C24 C29 C28 -178.6(5)
C25 C24 C29 C28 -2.6(8)
N22 N21 C29 C24 -1.0(5)
C21 N21 C29 C24 -177.7(4)
N22 N21 C29 C28 178.1(5)
C21 N21 C29 C28 1.3(9)
C27 C28 C29 C24 2.3(8)
C27 C28 C29 N21 -176.6(5)

loop_
_cod_related_entry_id
_cod_related_entry_database
_cod_related_entry_code
1 ChemSpider 2666502
